data_7213314
loop_
_publ_author_name
'Nakatsuji, Shin&#x2019;ichi'
'Ogawa, Yuya'
'Takeuchi, Soichi'
'Akutsu, Hiroki'
'Yamada, Jun-ichi'
'Naito, Akira'
'Sudo, Kyoko'
'Yasuoka, Noritake'

_publ_section_title
;
 Novel photo-responsive organic spin systems: preparation and properties
 of norbornadienes and spiropyrans with TEMPO radical substituents
;
_journal_issue 9
_journal_name_full 'Journal of the Chemical Society, Perkin Transactions 2'
_journal_page_first 1969
_journal_paper_doi 10.1039/b001993n
_journal_year 2000
_chemical_formula_moiety 'C17 H25 N2 O2 '
_chemical_formula_sum 'C17 H25 N2 O2'
_chemical_formula_weight 289.40
_chemical_name_systematic
;

Quadricyclaue with carboxamide-TEMPO

;
_space_group_IT_number 14
_symmetry_cell_setting monoclinic
_symmetry_Int_Tables_number 14
_symmetry_space_group_name_Hall '-P 2ybc'
_symmetry_space_group_name_H-M 'P 1 21/c 1'
_audit_creation_date 'Wed May 26 03:56:32 1999'
_audit_creation_method 'from TEXRAY.INF file'
_cell_angle_alpha 90
_cell_angle_beta 105.622(2)
_cell_angle_gamma 90
_cell_formula_units_Z 4
_cell_length_a 7.5297(3)
_cell_length_b 22.131(3)
_cell_length_c 9.9543(6)
_cell_measurement_temperature 290
_cell_volume 1597.5(2)
_computing_cell_refinement 'RIGAKU d*TREK'
_computing_data_collection 'RIGAKU d*TREK'
_computing_data_reduction teXsan
_computing_publication_material teXsan
_computing_structure_refinement teXsan
_diffrn_ambient_temperature 290
_diffrn_measurement_device_type 'ADSC Quantum 1'
_diffrn_radiation_detector 'CCD area detector'
_diffrn_radiation_monochromator graphite
_diffrn_radiation_source 'Rigaku sealed tube'
_diffrn_radiation_type 'Mo K\a'
_diffrn_radiation_wavelength 0.7107
_diffrn_reflns_av_sigmaI/netI 0.041
_diffrn_reflns_limit_h_max 9
_diffrn_reflns_limit_h_min 0
_diffrn_reflns_limit_k_max 28
_diffrn_reflns_limit_k_min 0
_diffrn_reflns_limit_l_max 12
_diffrn_reflns_limit_l_min -12
_diffrn_reflns_number 1195
_diffrn_reflns_reduction_process 'Lp corrections applied'
_diffrn_reflns_theta_max 27.7
_diffrn_reflns_theta_min 2.81
_exptl_absorpt_coefficient_mu 0.079
_exptl_absorpt_correction_type none
_exptl_crystal_colour 'pale red'
_exptl_crystal_density_diffrn 1.203
_exptl_crystal_density_method 'not measured'
_exptl_crystal_description plate
_exptl_crystal_F_000 628.00
_exptl_crystal_size_max 0.25
_exptl_crystal_size_mid 0.12
_exptl_crystal_size_min 0.04
_refine_diff_density_max 0.17
_refine_diff_density_min -0.20
_refine_ls_extinction_method none
_refine_ls_goodness_of_fit_ref 1.826
_refine_ls_hydrogen_treatment noref
_refine_ls_matrix_type full
_refine_ls_number_constraints 0
_refine_ls_number_parameters 190
_refine_ls_number_reflns 2491
_refine_ls_number_restraints 0
_refine_ls_R_factor_all 0.0889
_refine_ls_R_factor_gt 0.0889
_refine_ls_shift/su_max 0.0070
_refine_ls_shift/su_mean 0.0010
_refine_ls_structure_factor_coef Fsqd
_refine_ls_weighting_details 'w = 1/[\s^2^(Fo^2^) + 0.00360(Fo^2^)^2^]'
_refine_ls_weighting_scheme calc
_refine_ls_wR_factor_gt 0.1641
_refine_ls_wR_factor_ref 0.1641
_reflns_number_gt 2491
_reflns_number_total 1195
_reflns_threshold_expression >2.0sigma(I)
_cod_data_source_file b001993nsup1.cif
_cod_data_source_block A_TEXRAY.INF_file_is_not_p
_cod_depositor_comments
;
The following automatic conversions were performed:
'_reflns_observed_expression' tag replaced with
'_reflns_threshold_expression' tag as specified in the replacement
file
'cod-tools/trunk/perl-scripts/inputs/replacement_tags.lst'.

'_atom_site_calc_flags'
tag replaced with '_atom_site_calc_flag' tag as specified in the
replacement file
'cod-tools/trunk/perl-scripts/inputs/replacement_tags.lst'.

'_atom_type_scat_imag'
tag replaced with '_atom_type_scat_dispersion_imag' tag as specified
in the replacement file
'cod-tools/trunk/perl-scripts/inputs/replacement_tags.lst'.

Automatic conversion script
Id: cif_correct_tags 3137 2015-03-23 15:08:43Z antanas 
;
_cod_original_sg_symbol_H-M 'P 21/c       '
_cod_original_formula_sum 'C17 H25 N2 O2 '
_cod_database_code 7213314

loop_
_symmetry_equiv_pos_as_xyz
x,y,z
-x,1/2+y,1/2-z
-x,-y,-z
x,1/2-y,1/2+z

loop_
_atom_site_label
_atom_site_type_symbol
_atom_site_fract_x
_atom_site_fract_y
_atom_site_fract_z
_atom_site_U_iso_or_equiv
_atom_site_adp_type
_atom_site_occupancy
_atom_site_calc_flag
O(1) O 1.1808(3) 0.05167(10) 0.6553(3) 0.0769(8) Uani 1.00 d
O(2) O 0.6460(3) 0.27736(8) 0.4529(2) 0.0502(6) Uani 1.00 d
N(1) N 1.0742(3) 0.09613(10) 0.6615(2) 0.0464(7) Uani 1.00 d
N(2) N 0.7135(3) 0.24198(9) 0.6737(2) 0.0341(6) Uani 1.00 d
C(3) C 0.8071(3) 0.1885(1) 0.6393(3) 0.0327(7) Uani 1.00 d
C(2) C 0.8256(3) 0.1404(1) 0.7488(3) 0.0372(7) Uani 1.00 d
C(1) C 0.9067(3) 0.0815(1) 0.7095(3) 0.0407(7) Uani 1.00 d
C(5) C 1.0909(3) 0.1501(1) 0.5757(3) 0.0443(8) Uani 1.00 d
C(4) C 0.9971(3) 0.2038(1) 0.6240(3) 0.0412(8) Uani 1.00 d
C(9) C 0.9678(4) 0.0409(1) 0.8376(3) 0.0620(10) Uani 1.00 d
C(8) C 0.7654(4) 0.0482(1) 0.5940(4) 0.0609(10) Uani 1.00 d
C(6) C 1.0060(4) 0.1361(1) 0.4214(3) 0.0595(10) Uani 1.00 d
C(7) C 1.2968(4) 0.1641(2) 0.6012(4) 0.071(1) Uani 1.00 d
C(8') C 0.6337(3) 0.2817(1) 0.5741(3) 0.0349(7) Uani 1.00 d
C(5') C 0.5282(3) 0.3313(1) 0.6143(3) 0.0370(7) Uani 1.00 d
C(1') C 0.4530(4) 0.3394(1) 0.7407(3) 0.0481(8) Uani 1.00 d
C(7') C 0.2737(4) 0.3648(1) 0.6470(3) 0.0600(10) Uani 1.00 d
C(6') C 0.3495(4) 0.3569(1) 0.5213(3) 0.0560(9) Uani 1.00 d
C(2') C 0.4087(4) 0.4054(1) 0.7417(3) 0.0564(9) Uani 1.00 d
C(3') C 0.5168(5) 0.4402(1) 0.6633(4) 0.073(1) Uani 1.00 d
C(4') C 0.5184(4) 0.3943(1) 0.5516(3) 0.0577(10) Uani 1.00 d
H(3) H 0.7353 0.1748 0.5521 0.0347 Uiso 1.00 c
H(1) H 0.9052 0.1555 0.8388 0.0442 Uiso 1.00 c
H(2) H 0.7069 0.1303 0.7638 0.0540 Uiso 1.00 c
H(5) H 1.0742 0.2198 0.7129 0.0503 Uiso 1.00 c
H(4) H 0.9943 0.2360 0.5555 0.0454 Uiso 1.00 c
H(17) H 1.0830 0.0597 0.9146 0.0921 Uiso 1.00 c
H(15) H 0.8569 0.0354 0.8791 0.0751 Uiso 1.00 c
H(16) H 1.0205 0.0054 0.8126 0.0934 Uiso 1.00 c
H(13) H 0.6585 0.0319 0.6279 0.0860 Uiso 1.00 c
H(12) H 0.7094 0.0737 0.5070 0.0740 Uiso 1.00 c
H(14) H 0.8216 0.0136 0.5728 0.0876 Uiso 1.00 c
H(8) H 1.0277 0.1656 0.3672 0.0958 Uiso 1.00 c
H(6) H 0.8670 0.1316 0.4018 0.0663 Uiso 1.00 c
H(7) H 1.0478 0.0975 0.3971 0.0819 Uiso 1.00 c
H(10) H 1.3433 0.1288 0.5651 0.0943 Uiso 1.00 c
H(11) H 1.3039 0.2016 0.5460 0.1079 Uiso 1.00 c
H(9) H 1.3529 0.1712 0.6988 0.0973 Uiso 1.00 c
H(18) H 0.6916 0.2424 0.7547 0.0356 Uiso 1.00 c
H(24) H 0.4607 0.3118 0.8135 0.0851 Uiso 1.00 c
H(25) H 0.1471 0.3572 0.6532 0.0949 Uiso 1.00 c
H(19) H 0.2868 0.3414 0.4299 0.1065 Uiso 1.00 c
H(20) H 0.3776 0.4207 0.8241 0.0720 Uiso 1.00 c
H(22) H 0.4524 0.4810 0.6174 0.0936 Uiso 1.00 c
H(21) H 0.6420 0.4511 0.7206 0.0876 Uiso 1.00 c
H(23) H 0.5678 0.4015 0.4798 0.0746 Uiso 1.00 c

loop_
_atom_site_aniso_label
_atom_site_aniso_U_11
_atom_site_aniso_U_22
_atom_site_aniso_U_33
_atom_site_aniso_U_12
_atom_site_aniso_U_13
_atom_site_aniso_U_23
O(1) 0.085(2) 0.064(1) 0.092(2) 0.043(1) 0.042(1) 0.012(1)
O(2) 0.079(1) 0.045(1) 0.036(1) 0.0127(9) 0.0303(9) 0.0046(9)
N(1) 0.052(1) 0.041(1) 0.050(1) 0.017(1) 0.021(1) 0.003(1)
N(2) 0.047(1) 0.032(1) 0.030(1) 0.0070(9) 0.0209(9) 0.0000(9)
C(3) 0.041(1) 0.027(1) 0.035(1) 0.0031(10) 0.018(1) -0.001(1)
C(2) 0.041(1) 0.037(1) 0.039(1) 0.002(1) 0.020(1) 0.003(1)
C(1) 0.050(1) 0.028(1) 0.046(2) 0.003(1) 0.016(1) 0.003(1)
C(5) 0.046(1) 0.047(2) 0.048(2) 0.008(1) 0.027(1) 0.002(1)
C(4) 0.044(1) 0.037(1) 0.049(2) -0.002(1) 0.023(1) 0.000(1)
C(9) 0.078(2) 0.044(2) 0.067(2) 0.013(1) 0.024(2) 0.020(2)
C(8) 0.075(2) 0.036(2) 0.069(2) -0.005(1) 0.014(2) -0.004(2)
C(6) 0.075(2) 0.064(2) 0.049(2) 0.019(2) 0.032(2) 0.000(2)
C(7) 0.050(2) 0.091(3) 0.084(3) 0.008(2) 0.039(2) 0.004(2)
C(8') 0.045(1) 0.033(1) 0.031(1) -0.001(1) 0.018(1) 0.000(1)
C(5') 0.047(1) 0.034(1) 0.032(1) 0.008(1) 0.014(1) 0.001(1)
C(1') 0.067(2) 0.043(2) 0.040(2) 0.016(1) 0.025(1) 0.004(1)
C(7') 0.056(2) 0.070(2) 0.058(2) 0.014(2) 0.023(1) 0.000(2)
C(6') 0.060(2) 0.068(2) 0.038(2) 0.019(2) 0.012(1) 0.005(1)
C(2') 0.079(2) 0.045(2) 0.053(2) 0.019(1) 0.031(2) -0.002(1)
C(3') 0.094(2) 0.038(2) 0.098(3) 0.010(2) 0.046(2) -0.001(2)
C(4') 0.087(2) 0.040(2) 0.061(2) 0.018(1) 0.045(2) 0.018(1)

loop_
_atom_type_symbol
_atom_type_description
_atom_type_scat_dispersion_real
_atom_type_scat_dispersion_imag
_atom_type_scat_source
C C 0.003 0.002
;International Tables for Crystallography

(1992, Vol. C, Tables 4.2.6.8 and 6.1.1.1)

;
H H 0.000 0.000
;International Tables for Crystallography

(1992, Vol. C, Table 6.1.1.2)

;
N N 0.006 0.003
;International Tables for Crystallography

(1992, Vol. C, Tables 4.2.6.8 and 6.1.1.1)

;
O O 0.011 0.006
;International Tables for Crystallography

(1992, Vol. C, Tables 4.2.6.8 and 6.1.1.1)

;

loop_
_geom_angle_atom_site_label_1
_geom_angle_atom_site_label_2
_geom_angle_atom_site_label_3
_geom_angle
_geom_angle_site_symmetry_1
_geom_angle_site_symmetry_2
_geom_angle_site_symmetry_3
_geom_angle_publ_flag
O(1) N(1) C(1) 116.1(2) 1_555 1_555 1_555 yes
O(1) N(1) C(5) 115.9(2) 1_555 1_555 1_555 yes
C(1) N(1) C(5) 124.2(2) 1_555 1_555 1_555 yes
C(3) N(2) C(8') 120.3(2) 1_555 1_555 1_555 yes
C(3) N(2) H(18) 116.8(2) 1_555 1_555 1_555 no
C(8') N(2) H(18) 121.4(2) 1_555 1_555 1_555 no
N(2) C(3) C(2) 111.0(2) 1_555 1_555 1_555 yes
N(2) C(3) C(4) 111.7(2) 1_555 1_555 1_555 yes
N(2) C(3) H(3) 106.5(2) 1_555 1_555 1_555 no
C(2) C(3) C(4) 108.9(2) 1_555 1_555 1_555 yes
C(2) C(3) H(3) 111.0(2) 1_555 1_555 1_555 no
C(4) C(3) H(3) 107.6(2) 1_555 1_555 1_555 no
C(3) C(2) C(1) 112.5(2) 1_555 1_555 1_555 yes
C(3) C(2) H(1) 109.5(2) 1_555 1_555 1_555 no
C(3) C(2) H(2) 111.4(2) 1_555 1_555 1_555 no
C(1) C(2) H(1) 109.3(2) 1_555 1_555 1_555 no
C(1) C(2) H(2) 106.8(2) 1_555 1_555 1_555 no
H(1) C(2) H(2) 107.2(2) 1_555 1_555 1_555 no
N(1) C(1) C(2) 108.9(2) 1_555 1_555 1_555 yes
N(1) C(1) C(9) 107.6(2) 1_555 1_555 1_555 yes
N(1) C(1) C(8) 109.8(2) 1_555 1_555 1_555 yes
C(2) C(1) C(9) 109.8(2) 1_555 1_555 1_555 yes
C(2) C(1) C(8) 110.9(2) 1_555 1_555 1_555 yes
C(9) C(1) C(8) 109.7(2) 1_555 1_555 1_555 yes
N(1) C(5) C(4) 109.0(2) 1_555 1_555 1_555 yes
N(1) C(5) C(6) 109.6(2) 1_555 1_555 1_555 yes
N(1) C(5) C(7) 107.7(2) 1_555 1_555 1_555 yes
C(4) C(5) C(6) 111.8(2) 1_555 1_555 1_555 yes
C(4) C(5) C(7) 108.9(2) 1_555 1_555 1_555 yes
C(6) C(5) C(7) 109.7(2) 1_555 1_555 1_555 yes
C(3) C(4) C(5) 112.8(2) 1_555 1_555 1_555 yes
C(3) C(4) H(5) 109.5(2) 1_555 1_555 1_555 no
C(3) C(4) H(4) 112.8(2) 1_555 1_555 1_555 no
C(5) C(4) H(5) 110.6(2) 1_555 1_555 1_555 no
C(5) C(4) H(4) 105.7(2) 1_555 1_555 1_555 no
H(5) C(4) H(4) 105.1(2) 1_555 1_555 1_555 no
C(1) C(9) H(17) 111.8(2) 1_555 1_555 1_555 no
C(1) C(9) H(15) 108.0(2) 1_555 1_555 1_555 no
C(1) C(9) H(16) 108.9(3) 1_555 1_555 1_555 no
H(17) C(9) H(15) 110.2(3) 1_555 1_555 1_555 no
H(17) C(9) H(16) 101.2(3) 1_555 1_555 1_555 no
H(15) C(9) H(16) 116.7(3) 1_555 1_555 1_555 no
C(1) C(8) H(13) 111.9(3) 1_555 1_555 1_555 no
C(1) C(8) H(12) 114.5(2) 1_555 1_555 1_555 no
C(1) C(8) H(14) 107.5(3) 1_555 1_555 1_555 no
H(13) C(8) H(12) 107.1(3) 1_555 1_555 1_555 no
H(13) C(8) H(14) 103.4(3) 1_555 1_555 1_555 no
H(12) C(8) H(14) 111.9(3) 1_555 1_555 1_555 no
C(5) C(6) H(8) 111.4(3) 1_555 1_555 1_555 no
C(5) C(6) H(6) 110.1(2) 1_555 1_555 1_555 no
C(5) C(6) H(7) 110.9(3) 1_555 1_555 1_555 no
H(8) C(6) H(6) 107.7(3) 1_555 1_555 1_555 no
H(8) C(6) H(7) 111.8(3) 1_555 1_555 1_555 no
H(6) C(6) H(7) 104.7(3) 1_555 1_555 1_555 no
C(5) C(7) H(10) 103.1(3) 1_555 1_555 1_555 no
C(5) C(7) H(11) 106.0(3) 1_555 1_555 1_555 no
C(5) C(7) H(9) 110.4(3) 1_555 1_555 1_555 no
H(10) C(7) H(11) 112.8(3) 1_555 1_555 1_555 no
H(10) C(7) H(9) 113.8(3) 1_555 1_555 1_555 no
H(11) C(7) H(9) 110.1(4) 1_555 1_555 1_555 no
O(2) C(8') N(2) 122.2(2) 1_555 1_555 1_555 yes
O(2) C(8') C(5') 120.7(2) 1_555 1_555 1_555 yes
N(2) C(8') C(5') 117.1(2) 1_555 1_555 1_555 yes
C(8') C(5') C(1') 131.3(2) 1_555 1_555 1_555 yes
C(8') C(5') C(6') 124.5(2) 1_555 1_555 1_555 yes
C(8') C(5') C(4') 122.8(2) 1_555 1_555 1_555 yes
C(1') C(5') C(6') 89.7(2) 1_555 1_555 1_555 yes
C(1') C(5') C(4') 104.1(2) 1_555 1_555 1_555 yes
C(6') C(5') C(4') 58.1(2) 1_555 1_555 1_555 yes
C(5') C(1') C(7') 90.2(2) 1_555 1_555 1_555 yes
C(5') C(1') C(2') 104.7(2) 1_555 1_555 1_555 yes
C(5') C(1') H(24) 127.1(2) 1_555 1_555 1_555 no
C(7') C(1') C(2') 58.9(2) 1_555 1_555 1_555 yes
C(7') C(1') H(24) 124.9(3) 1_555 1_555 1_555 no
C(2') C(1') H(24) 126.6(3) 1_555 1_555 1_555 no
C(1') C(7') C(6') 89.7(2) 1_555 1_555 1_555 yes
C(1') C(7') C(2') 59.6(2) 1_555 1_555 1_555 yes
C(1') C(7') H(25) 127.6(3) 1_555 1_555 1_555 no
C(6') C(7') C(2') 104.3(3) 1_555 1_555 1_555 yes
C(6') C(7') H(25) 128.0(3) 1_555 1_555 1_555 no
C(2') C(7') H(25) 124.8(3) 1_555 1_555 1_555 no
C(5') C(6') C(7') 90.5(2) 1_555 1_555 1_555 yes
C(5') C(6') C(4') 60.9(2) 1_555 1_555 1_555 yes
C(5') C(6') H(19) 124.5(3) 1_555 1_555 1_555 no
C(7') C(6') C(4') 105.1(3) 1_555 1_555 1_555 yes
C(7') C(6') H(19) 128.2(3) 1_555 1_555 1_555 no
C(4') C(6') H(19) 124.5(3) 1_555 1_555 1_555 no
C(1') C(2') C(7') 61.4(2) 1_555 1_555 1_555 yes
C(1') C(2') C(3') 110.3(2) 1_555 1_555 1_555 yes
C(1') C(2') H(20) 116.8(3) 1_555 1_555 1_555 no
C(7') C(2') C(3') 110.9(3) 1_555 1_555 1_555 yes
C(7') C(2') H(20) 117.8(3) 1_555 1_555 1_555 no
C(3') C(2') H(20) 123.6(3) 1_555 1_555 1_555 no
C(2') C(3') C(4') 98.8(2) 1_555 1_555 1_555 yes
C(2') C(3') H(22) 114.4(3) 1_555 1_555 1_555 no
C(2') C(3') H(21) 113.2(3) 1_555 1_555 1_555 no
C(4') C(3') H(22) 110.3(3) 1_555 1_555 1_555 no
C(4') C(3') H(21) 113.2(3) 1_555 1_555 1_555 no
H(22) C(3') H(21) 106.9(3) 1_555 1_555 1_555 no
C(5') C(4') C(6') 60.9(2) 1_555 1_555 1_555 yes
C(5') C(4') C(3') 108.9(2) 1_555 1_555 1_555 yes
C(5') C(4') H(23) 120.0(3) 1_555 1_555 1_555 no
C(6') C(4') C(3') 110.5(3) 1_555 1_555 1_555 yes
C(6') C(4') H(23) 116.8(3) 1_555 1_555 1_555 no
C(3') C(4') H(23) 123.5(3) 1_555 1_555 1_555 no

loop_
_geom_bond_atom_site_label_1
_geom_bond_atom_site_label_2
_geom_bond_distance
_geom_bond_site_symmetry_1
_geom_bond_site_symmetry_2
_geom_bond_publ_flag
O(1) N(1) 1.281(3) 1_555 1_555 yes
O(2) C(8') 1.239(3) 1_555 1_555 yes
N(1) C(1) 1.500(3) 1_555 1_555 yes
N(1) C(5) 1.493(3) 1_555 1_555 yes
N(2) C(3) 1.464(3) 1_555 1_555 yes
N(2) C(8') 1.340(3) 1_555 1_555 yes
C(3) C(2) 1.503(3) 1_555 1_555 yes
C(3) C(4) 1.516(3) 1_555 1_555 yes
C(2) C(1) 1.535(3) 1_555 1_555 yes
C(1) C(9) 1.526(4) 1_555 1_555 yes
C(1) C(8) 1.529(4) 1_555 1_555 yes
C(5) C(4) 1.526(4) 1_555 1_555 yes
C(5) C(6) 1.528(4) 1_555 1_555 yes
C(5) C(7) 1.534(4) 1_555 1_555 yes
C(8') C(5') 1.471(3) 1_555 1_555 yes
C(5') C(1') 1.523(4) 1_555 1_555 yes
C(5') C(6') 1.523(4) 1_555 1_555 yes
C(5') C(4') 1.523(4) 1_555 1_555 yes
C(1') C(7') 1.526(4) 1_555 1_555 yes
C(1') C(2') 1.500(4) 1_555 1_555 yes
C(7') C(6') 1.519(4) 1_555 1_555 yes
C(7') C(2') 1.488(4) 1_555 1_555 yes
C(6') C(4') 1.479(4) 1_555 1_555 yes
C(2') C(3') 1.486(4) 1_555 1_555 yes
C(3') C(4') 1.508(4) 1_555 1_555 yes

loop_
_geom_contact_atom_site_label_1
_geom_contact_atom_site_label_2
_geom_contact_distance
_geom_contact_site_symmetry_1
_geom_contact_site_symmetry_2
O(1) C(8) 3.428(4) 1_555 3_756
O(1) C(3') 3.510(4) 1_555 2_746
O(2) N(2) 2.987(3) 1_555 4_554
O(2) C(2) 3.278(3) 1_555 4_554
O(2) C(1') 3.405(3) 1_555 4_554
N(2) C(7) 3.481(4) 1_555 1_455

loop_
_geom_torsion_atom_site_label_1
_geom_torsion_atom_site_label_2
_geom_torsion_atom_site_label_3
_geom_torsion_atom_site_label_4
_geom_torsion
_geom_torsion_site_symmetry_1
_geom_torsion_site_symmetry_2
_geom_torsion_site_symmetry_3
_geom_torsion_site_symmetry_4
_geom_torsion_publ_flag
O(1) N(1) C(1) C(2) 164.7(2) 1_555 1_555 1_555 1_555 yes
O(1) N(1) C(1) C(9) 45.7(3) 1_555 1_555 1_555 1_555 yes
O(1) N(1) C(1) C(8) -73.7(3) 1_555 1_555 1_555 1_555 yes
O(1) N(1) C(5) C(4) -164.7(2) 1_555 1_555 1_555 1_555 yes
O(1) N(1) C(5) C(6) 72.6(3) 1_555 1_555 1_555 1_555 yes
O(1) N(1) C(5) C(7) -46.7(3) 1_555 1_555 1_555 1_555 yes
O(2) C(8') N(2) C(3) -5.0(4) 1_555 1_555 1_555 1_555 yes
O(2) C(8') C(5') C(1') 163.4(3) 1_555 1_555 1_555 1_555 yes
O(2) C(8') C(5') C(6') 36.9(4) 1_555 1_555 1_555 1_555 yes
O(2) C(8') C(5') C(4') -34.4(4) 1_555 1_555 1_555 1_555 yes
N(1) C(1) C(2) C(3) 47.9(3) 1_555 1_555 1_555 1_555 yes
N(1) C(5) C(4) C(3) -47.6(3) 1_555 1_555 1_555 1_555 yes
N(2) C(3) C(2) C(1) 174.6(2) 1_555 1_555 1_555 1_555 yes
N(2) C(3) C(4) C(5) -175.0(2) 1_555 1_555 1_555 1_555 yes
N(2) C(8') C(5') C(1') -16.2(4) 1_555 1_555 1_555 1_555 yes
N(2) C(8') C(5') C(6') -142.7(3) 1_555 1_555 1_555 1_555 yes
N(2) C(8') C(5') C(4') 146.0(3) 1_555 1_555 1_555 1_555 yes
C(3) N(2) C(8') C(5') 174.6(2) 1_555 1_555 1_555 1_555 yes
C(3) C(2) C(1) C(9) 165.5(2) 1_555 1_555 1_555 1_555 yes
C(3) C(2) C(1) C(8) -73.1(3) 1_555 1_555 1_555 1_555 yes
C(3) C(4) C(5) C(6) 73.8(3) 1_555 1_555 1_555 1_555 yes
C(3) C(4) C(5) C(7) -164.8(2) 1_555 1_555 1_555 1_555 yes
C(2) C(3) N(2) C(8') -159.7(2) 1_555 1_555 1_555 1_555 yes
C(2) C(3) C(4) C(5) 62.0(3) 1_555 1_555 1_555 1_555 yes
C(2) C(1) N(1) C(5) -38.1(3) 1_555 1_555 1_555 1_555 yes
C(1) N(1) C(5) C(4) 38.0(3) 1_555 1_555 1_555 1_555 yes
C(1) N(1) C(5) C(6) -84.7(3) 1_555 1_555 1_555 1_555 yes
C(1) N(1) C(5) C(7) 156.0(2) 1_555 1_555 1_555 1_555 yes
C(1) C(2) C(3) C(4) -62.0(3) 1_555 1_555 1_555 1_555 yes
C(5) N(1) C(1) C(9) -157.0(2) 1_555 1_555 1_555 1_555 yes
C(5) N(1) C(1) C(8) 83.6(3) 1_555 1_555 1_555 1_555 yes
C(4) C(3) N(2) C(8') 78.5(3) 1_555 1_555 1_555 1_555 yes
C(8') C(5') C(1') C(7') -138.2(3) 1_555 1_555 1_555 1_555 yes
C(8') C(5') C(1') C(2') 164.0(3) 1_555 1_555 1_555 1_555 yes
C(8') C(5') C(6') C(7') 142.6(3) 1_555 1_555 1_555 1_555 yes
C(8') C(5') C(6') C(4') -110.3(3) 1_555 1_555 1_555 1_555 yes
C(8') C(5') C(4') C(6') 113.1(3) 1_555 1_555 1_555 1_555 yes
C(8') C(5') C(4') C(3') -143.4(3) 1_555 1_555 1_555 1_555 yes
C(5') C(1') C(7') C(6') -0.3(2) 1_555 1_555 1_555 1_555 yes
C(5') C(1') C(7') C(2') -107.1(2) 1_555 1_555 1_555 1_555 yes
C(5') C(1') C(2') C(7') 81.1(2) 1_555 1_555 1_555 1_555 yes
C(5') C(1') C(2') C(3') -22.3(3) 1_555 1_555 1_555 1_555 yes
C(5') C(6') C(7') C(1') 0.3(2) 1_555 1_555 1_555 1_555 yes
C(5') C(6') C(7') C(2') 58.7(3) 1_555 1_555 1_555 1_555 yes
C(5') C(6') C(4') C(3') -100.8(3) 1_555 1_555 1_555 1_555 yes
C(5') C(4') C(6') C(7') 81.9(2) 1_555 1_555 1_555 1_555 yes
C(5') C(4') C(3') C(2') -34.9(3) 1_555 1_555 1_555 1_555 yes
C(1') C(5') C(6') C(7') -0.3(2) 1_555 1_555 1_555 1_555 yes
C(1') C(5') C(6') C(4') 106.8(2) 1_555 1_555 1_555 1_555 yes
C(1') C(5') C(4') C(6') -80.6(2) 1_555 1_555 1_555 1_555 yes
C(1') C(5') C(4') C(3') 22.8(3) 1_555 1_555 1_555 1_555 yes
C(1') C(7') C(6') C(4') -59.7(3) 1_555 1_555 1_555 1_555 yes
C(1') C(7') C(2') C(3') 102.4(3) 1_555 1_555 1_555 1_555 yes
C(1') C(2') C(7') C(6') -81.0(2) 1_555 1_555 1_555 1_555 yes
C(1') C(2') C(3') C(4') 34.9(3) 1_555 1_555 1_555 1_555 yes
C(7') C(1') C(5') C(6') 0.3(2) 1_555 1_555 1_555 1_555 yes
C(7') C(1') C(5') C(4') 57.2(3) 1_555 1_555 1_555 1_555 yes
C(7') C(1') C(2') C(3') -103.4(3) 1_555 1_555 1_555 1_555 yes
C(7') C(6') C(5') C(4') -107.1(2) 1_555 1_555 1_555 1_555 yes
C(7') C(6') C(4') C(3') -18.9(3) 1_555 1_555 1_555 1_555 yes
C(7') C(2') C(3') C(4') -31.2(3) 1_555 1_555 1_555 1_555 yes
C(6') C(5') C(1') C(2') -57.5(3) 1_555 1_555 1_555 1_555 yes
C(6') C(5') C(4') C(3') 103.5(3) 1_555 1_555 1_555 1_555 yes
C(6') C(7') C(1') C(2') 106.8(3) 1_555 1_555 1_555 1_555 yes
C(6') C(7') C(2') C(3') 21.3(3) 1_555 1_555 1_555 1_555 yes
C(6') C(4') C(3') C(2') 30.3(3) 1_555 1_555 1_555 1_555 yes
C(2') C(1') C(5') C(4') -0.6(3) 1_555 1_555 1_555 1_555 yes
C(2') C(7') C(6') C(4') -1.2(3) 1_555 1_555 1_555 1_555 yes
